data_7208072
loop_
_publ_author_name
'Railliet, Antoine P.'
'Safin, Damir A.'
'Robeyns, Koen'
'Garcia, Yann'

_publ_section_title
;
 Reaction of aminobenzoate esters with N,N&#x2032;-dimethylformamide azine
 dihydrochloride: crucial influence of intramolecular hydrogen bonding for
 the formation of 1,2,4-triazoles
;
_journal_issue 14
_journal_name_full CrystEngComm
_journal_page_first 4812
_journal_paper_doi 10.1039/c2ce25095k
_journal_volume 14
_journal_year 2012
_chemical_formula_moiety 'C6 H14 N4, C9 H11 N O2'
_chemical_formula_sum 'C15 H25 N5 O2'
_chemical_formula_weight 307.40
_chemical_name_systematic
;
?
;
_space_group_IT_number 2
_symmetry_cell_setting triclinic
_symmetry_space_group_name_Hall '-P 1'
_symmetry_space_group_name_H-M 'P -1'
_atom_sites_solution_hydrogens geom
_atom_sites_solution_primary direct
_atom_sites_solution_secondary difmap
_audit_creation_method SHELXL-97
_cell_angle_alpha 92.702(14)
_cell_angle_beta 100.424(10)
_cell_angle_gamma 115.058(14)
_cell_formula_units_Z 2
_cell_length_a 8.0454(5)
_cell_length_b 8.9859(19)
_cell_length_c 13.0298(17)
_cell_measurement_reflns_used 4210
_cell_measurement_temperature 120(2)
_cell_measurement_theta_max 25.2044
_cell_measurement_theta_min 2.5215
_cell_volume 831.1(2)
_computing_cell_refinement
;
CrysAlisPro, Oxford Diffraction Ltd.,
Version 1.171.34.40 (release 27-08-2010 CrysAlis171 .NET)
(compiled Aug 27 2010,11:50:40)
;
_computing_data_collection MAR
_computing_data_reduction
;
CrysAlisPro, Oxford Diffraction Ltd.,
Version 1.171.34.40 (release 27-08-2010 CrysAlis171 .NET)
(compiled Aug 27 2010,11:50:40)
;
_computing_structure_refinement 'SHELXL-97 (Sheldrick, 1997)'
_computing_structure_solution 'SHELXS-97 (Sheldrick, 1990)'
_diffrn_ambient_temperature 120(2)
_diffrn_measured_fraction_theta_full 0.935
_diffrn_measured_fraction_theta_max 0.935
_diffrn_measurement_device_type 'MAR345 image plate'
_diffrn_measurement_method '80 images, \D\F 3.0\%'
_diffrn_radiation_monochromator 'Zr filter'
_diffrn_radiation_source 'RU200 rotating anode'
_diffrn_radiation_type MoK\a
_diffrn_radiation_wavelength 0.71073
_diffrn_reflns_av_R_equivalents 0.0969
_diffrn_reflns_av_sigmaI/netI 0.0984
_diffrn_reflns_limit_h_max 9
_diffrn_reflns_limit_h_min -9
_diffrn_reflns_limit_k_max 10
_diffrn_reflns_limit_k_min -10
_diffrn_reflns_limit_l_max 15
_diffrn_reflns_limit_l_min -15
_diffrn_reflns_number 7192
_diffrn_reflns_theta_full 25.26
_diffrn_reflns_theta_max 25.26
_diffrn_reflns_theta_min 2.53
_exptl_absorpt_coefficient_mu 0.084
_exptl_absorpt_correction_T_max 1.00000
_exptl_absorpt_correction_T_min 0.98650
_exptl_absorpt_correction_type multi-scan
_exptl_absorpt_process_details
;
CrysAlisPro, Oxford Diffraction Ltd.,
Version 1.171.34.40 (release 27-08-2010 CrysAlis171 .NET)
(compiled Aug 27 2010,11:50:40)
Empirical absorption correction using spherical harmonics,
implemented in SCALE3 ABSPACK scaling algorithm.
;
_exptl_crystal_colour colourless
_exptl_crystal_density_diffrn 1.228
_exptl_crystal_density_method 'not measured'
_exptl_crystal_description block
_exptl_crystal_F_000 332
_exptl_crystal_size_max 0.17
_exptl_crystal_size_mid 0.11
_exptl_crystal_size_min 0.06
_refine_diff_density_max 0.336
_refine_diff_density_min -0.443
_refine_diff_density_rms 0.102
_refine_ls_extinction_method none
_refine_ls_goodness_of_fit_ref 1.057
_refine_ls_hydrogen_treatment constr
_refine_ls_matrix_type full
_refine_ls_number_parameters 204
_refine_ls_number_reflns 2819
_refine_ls_number_restraints 0
_refine_ls_restrained_S_all 1.057
_refine_ls_R_factor_all 0.0555
_refine_ls_R_factor_gt 0.0472
_refine_ls_shift/su_max 0.000
_refine_ls_shift/su_mean 0.000
_refine_ls_structure_factor_coef Fsqd
_refine_ls_weighting_details 'calc w=1/[\s^2^(Fo^2^)+(0.0705P)^2^+0.3388P] where P=(Fo^2^+2Fc^2^)/3'
_refine_ls_weighting_scheme calc
_refine_ls_wR_factor_gt 0.1208
_refine_ls_wR_factor_ref 0.1254
_reflns_number_gt 2532
_reflns_number_total 2819
_reflns_threshold_expression >2sigma(I)
_cod_data_source_file c2ce25095k.txt
_cod_data_source_block aror015
_cod_database_code 7208072

loop_
_symmetry_equiv_pos_as_xyz
'x, y, z'
'-x, -y, -z'

loop_
_atom_site_label
_atom_site_type_symbol
_atom_site_fract_x
_atom_site_fract_y
_atom_site_fract_z
_atom_site_U_iso_or_equiv
_atom_site_adp_type
_atom_site_occupancy
_atom_site_symmetry_multiplicity
_atom_site_calc_flag
_atom_site_refinement_flags
O19 O 0.44769(17) 0.64499(14) 0.32247(9) 0.0300(3) Uani 1 1 d .
O20 O 0.41244(15) 0.65744(13) 0.48938(8) 0.0229(3) Uani 1 1 d .
C13 C -0.0296(2) 0.1608(2) 0.26281(12) 0.0224(4) Uani 1 1 d .
H13 H -0.0759 0.0892 0.1977 0.027 Uiso 1 1 calc R
C12 C 0.1274(2) 0.31702(19) 0.27285(11) 0.0196(3) Uani 1 1 d .
C16 C 0.0993(2) 0.3660(2) 0.45348(11) 0.0217(3) Uani 1 1 d .
H16 H 0.1423 0.4362 0.5189 0.026 Uiso 1 1 calc R
N11 N 0.2082(2) 0.35824(18) 0.18916(10) 0.0269(3) Uani 1 1 d .
H11A H 0.1630 0.2885 0.1303 0.032 Uiso 1 1 calc R
H11B H 0.3059 0.4548 0.1937 0.032 Uiso 1 1 calc R
C17 C 0.1940(2) 0.42059(19) 0.37168(11) 0.0194(3) Uani 1 1 d .
C14 C -0.1164(2) 0.1102(2) 0.34492(12) 0.0237(4) Uani 1 1 d .
H14 H -0.2199 0.0037 0.3363 0.028 Uiso 1 1 calc R
C15 C -0.0538(2) 0.2139(2) 0.44127(12) 0.0245(4) Uani 1 1 d .
H15 H -0.1161 0.1797 0.4973 0.029 Uiso 1 1 calc R
C18 C 0.3608(2) 0.58177(19) 0.38879(11) 0.0204(3) Uani 1 1 d .
C22 C 0.5945(2) 0.8852(2) 0.62510(12) 0.0253(4) Uani 1 1 d .
H22A H 0.4778 0.8889 0.6339 0.038 Uiso 1 1 calc R
H22B H 0.6984 0.9972 0.6430 0.038 Uiso 1 1 calc R
H22C H 0.6218 0.8121 0.6718 0.038 Uiso 1 1 calc R
C21 C 0.5724(2) 0.81985(19) 0.51231(12) 0.0229(4) Uani 1 1 d .
H21A H 0.5500 0.8951 0.4645 0.027 Uiso 1 1 calc R
H21B H 0.6875 0.8112 0.5029 0.027 Uiso 1 1 calc R
N5 N 0.02381(18) 0.93207(15) 0.00209(9) 0.0183(3) Uani 1 1 d .
N1 N 0.2726(2) 0.87293(17) 0.06996(12) 0.0292(4) Uani 1 1 d .
C4 C 0.1944(2) 0.97865(18) 0.05396(11) 0.0197(3) Uani 1 1 d .
H4 H 0.2681 1.0923 0.0821 0.024 Uiso 1 1 calc R
C3 C 0.4628(2) 0.9271(2) 0.12897(13) 0.0291(4) Uani 1 1 d .
H3A H 0.5198 1.0469 0.1519 0.044 Uiso 1 1 calc R
H3B H 0.5361 0.9022 0.0843 0.044 Uiso 1 1 calc R
H3C H 0.4617 0.8690 0.1908 0.044 Uiso 1 1 calc R
C2 C 0.1671(3) 0.6984(2) 0.02754(15) 0.0321(4) Uani 1 1 d .
H2A H 0.0457 0.6534 0.0482 0.048 Uiso 1 1 calc R
H2B H 0.2385 0.6382 0.0552 0.048 Uiso 1 1 calc R
H2C H 0.1457 0.6859 -0.0495 0.048 Uiso 1 1 calc R
N10 N 0.46810(18) 0.52329(16) 0.95132(9) 0.0211(3) Uani 1 1 d .
N6 N 0.20872(19) 0.42510(16) 0.81047(10) 0.0235(3) Uani 1 1 d .
C9 C 0.3092(2) 0.40814(19) 0.90147(11) 0.0205(3) Uani 1 1 d .
H9 H 0.2591 0.3063 0.9293 0.025 Uiso 1 1 calc R
C7 C 0.0561(3) 0.2804(2) 0.74548(13) 0.0317(4) Uani 1 1 d .
H7A H 0.1025 0.2401 0.6911 0.048 Uiso 1 1 calc R
H7B H -0.0433 0.3096 0.7120 0.048 Uiso 1 1 calc R
H7C H 0.0053 0.1934 0.7893 0.048 Uiso 1 1 calc R
C8 C 0.2926(2) 0.5689(2) 0.75812(12) 0.0258(4) Uani 1 1 d .
H8A H 0.3813 0.6640 0.8107 0.039 Uiso 1 1 calc R
H8B H 0.1936 0.5946 0.7196 0.039 Uiso 1 1 calc R
H8C H 0.3596 0.5454 0.7086 0.039 Uiso 1 1 calc R

loop_
_atom_site_aniso_label
_atom_site_aniso_U_11
_atom_site_aniso_U_22
_atom_site_aniso_U_33
_atom_site_aniso_U_23
_atom_site_aniso_U_13
_atom_site_aniso_U_12
O19 0.0348(7) 0.0268(6) 0.0255(6) 0.0068(5) 0.0117(5) 0.0085(5)
O20 0.0235(6) 0.0196(6) 0.0219(5) 0.0016(4) 0.0057(4) 0.0058(5)
C13 0.0232(9) 0.0242(8) 0.0201(7) -0.0016(6) 0.0017(6) 0.0123(7)
C12 0.0215(9) 0.0250(8) 0.0181(7) 0.0041(6) 0.0037(6) 0.0156(7)
C16 0.0225(9) 0.0259(8) 0.0170(7) 0.0011(6) 0.0029(6) 0.0116(7)
N11 0.0287(8) 0.0294(7) 0.0194(7) 0.0006(5) 0.0074(5) 0.0092(6)
C17 0.0205(9) 0.0221(8) 0.0190(7) 0.0039(6) 0.0025(6) 0.0132(7)
C14 0.0202(9) 0.0233(8) 0.0251(8) 0.0030(6) 0.0023(6) 0.0085(6)
C15 0.0225(9) 0.0292(9) 0.0201(7) 0.0046(6) 0.0067(6) 0.0089(7)
C18 0.0249(9) 0.0219(8) 0.0196(7) 0.0054(6) 0.0049(6) 0.0149(7)
C22 0.0220(9) 0.0202(8) 0.0285(8) 0.0036(6) 0.0003(6) 0.0064(6)
C21 0.0198(9) 0.0173(7) 0.0302(8) 0.0050(6) 0.0052(6) 0.0068(6)
N5 0.0224(7) 0.0148(6) 0.0176(6) 0.0014(5) 0.0034(5) 0.0084(5)
N1 0.0227(8) 0.0189(7) 0.0407(8) -0.0046(6) -0.0048(6) 0.0099(6)
C4 0.0227(8) 0.0148(7) 0.0190(7) 0.0004(5) 0.0043(6) 0.0061(6)
C3 0.0243(9) 0.0265(9) 0.0331(9) 0.0034(7) -0.0018(7) 0.0115(7)
C2 0.0290(10) 0.0195(8) 0.0445(10) -0.0049(7) -0.0042(7) 0.0134(7)
N10 0.0210(8) 0.0244(7) 0.0175(6) 0.0074(5) 0.0035(5) 0.0094(6)
N6 0.0237(8) 0.0203(7) 0.0196(6) 0.0035(5) -0.0007(5) 0.0053(6)
C9 0.0236(9) 0.0203(8) 0.0186(7) 0.0055(6) 0.0053(6) 0.0100(6)
C7 0.0352(10) 0.0239(9) 0.0239(8) 0.0013(7) -0.0047(7) 0.0063(7)
C8 0.0279(9) 0.0215(8) 0.0244(8) 0.0075(6) 0.0003(6) 0.0093(7)

loop_
_atom_type_symbol
_atom_type_description
_atom_type_scat_dispersion_real
_atom_type_scat_dispersion_imag
_atom_type_scat_source
C C 0.0033 0.0016 'International Tables Vol C Tables 4.2.6.8 and 6.1.1.4'
H H 0.0000 0.0000 'International Tables Vol C Tables 4.2.6.8 and 6.1.1.4'
N N 0.0061 0.0033 'International Tables Vol C Tables 4.2.6.8 and 6.1.1.4'
O O 0.0106 0.0060 'International Tables Vol C Tables 4.2.6.8 and 6.1.1.4'

loop_
_geom_angle_atom_site_label_1
_geom_angle_atom_site_label_2
_geom_angle_atom_site_label_3
_geom_angle
_geom_angle_site_symmetry_3
C18 O20 C21 116.10(12) .
C14 C13 C12 121.57(14) .
C14 C13 H13 119.2 .
C12 C13 H13 119.2 .
N11 C12 C13 118.54(14) .
N11 C12 C17 123.70(15) .
C13 C12 C17 117.74(14) .
C15 C16 C17 121.86(14) .
C15 C16 H16 119.1 .
C17 C16 H16 119.1 .
C12 N11 H11A 120.0 .
C12 N11 H11B 120.0 .
H11A N11 H11B 120.0 .
C16 C17 C12 119.14(14) .
C16 C17 C18 120.28(13) .
C12 C17 C18 120.57(14) .
C13 C14 C15 120.68(15) .
C13 C14 H14 119.7 .
C15 C14 H14 119.7 .
C16 C15 C14 118.99(14) .
C16 C15 H15 120.5 .
C14 C15 H15 120.5 .
O19 C18 O20 121.62(14) .
O19 C18 C17 125.88(14) .
O20 C18 C17 112.50(12) .
C21 C22 H22A 109.5 .
C21 C22 H22B 109.5 .
H22A C22 H22B 109.5 .
C21 C22 H22C 109.5 .
H22A C22 H22C 109.5 .
H22B C22 H22C 109.5 .
O20 C21 C22 106.85(12) .
O20 C21 H21A 110.4 .
C22 C21 H21A 110.4 .
O20 C21 H21B 110.4 .
C22 C21 H21B 110.4 .
H21A C21 H21B 108.6 .
C4 N5 N5 111.36(15) 2_575
C4 N1 C3 122.02(14) .
C4 N1 C2 120.80(14) .
C3 N1 C2 117.18(13) .
N5 C4 N1 122.86(14) .
N5 C4 H4 118.6 .
N1 C4 H4 118.6 .
N1 C3 H3A 109.5 .
N1 C3 H3B 109.5 .
H3A C3 H3B 109.5 .
N1 C3 H3C 109.5 .
H3A C3 H3C 109.5 .
H3B C3 H3C 109.5 .
N1 C2 H2A 109.5 .
N1 C2 H2B 109.5 .
H2A C2 H2B 109.5 .
N1 C2 H2C 109.5 .
H2A C2 H2C 109.5 .
H2B C2 H2C 109.5 .
C9 N10 N10 110.64(15) 2_667
C9 N6 C7 119.85(13) .
C9 N6 C8 119.78(13) .
C7 N6 C8 116.27(12) .
N10 C9 N6 123.02(14) .
N10 C9 H9 118.5 .
N6 C9 H9 118.5 .
N6 C7 H7A 109.5 .
N6 C7 H7B 109.5 .
H7A C7 H7B 109.5 .
N6 C7 H7C 109.5 .
H7A C7 H7C 109.5 .
H7B C7 H7C 109.5 .
N6 C8 H8A 109.5 .
N6 C8 H8B 109.5 .
H8A C8 H8B 109.5 .
N6 C8 H8C 109.5 .
H8A C8 H8C 109.5 .
H8B C8 H8C 109.5 .

loop_
_geom_bond_atom_site_label_1
_geom_bond_atom_site_label_2
_geom_bond_distance
_geom_bond_site_symmetry_2
O19 C18 1.2194(19) .
O20 C18 1.3536(18) .
O20 C21 1.4507(19) .
C13 C14 1.373(2) .
C13 C12 1.416(2) .
C13 H13 0.9500 .
C12 N11 1.357(2) .
C12 C17 1.424(2) .
C16 C15 1.376(2) .
C16 C17 1.409(2) .
C16 H16 0.9500 .
N11 H11A 0.8800 .
N11 H11B 0.8800 .
C17 C18 1.471(2) .
C14 C15 1.401(2) .
C14 H14 0.9500 .
C15 H15 0.9500 .
C22 C21 1.507(2) .
C22 H22A 0.9800 .
C22 H22B 0.9800 .
C22 H22C 0.9800 .
C21 H21A 0.9900 .
C21 H21B 0.9900 .
N5 C4 1.291(2) .
N5 N5 1.426(2) 2_575
N1 C4 1.349(2) .
N1 C3 1.441(2) .
N1 C2 1.451(2) .
C4 H4 0.9500 .
C3 H3A 0.9800 .
C3 H3B 0.9800 .
C3 H3C 0.9800 .
C2 H2A 0.9800 .
C2 H2B 0.9800 .
C2 H2C 0.9800 .
N10 C9 1.282(2) .
N10 N10 1.430(2) 2_667
N6 C9 1.3627(19) .
N6 C7 1.443(2) .
N6 C8 1.450(2) .
C9 H9 0.9500 .
C7 H7A 0.9800 .
C7 H7B 0.9800 .
C7 H7C 0.9800 .
C8 H8A 0.9800 .
C8 H8B 0.9800 .
C8 H8C 0.9800 .

loop_
_geom_torsion_atom_site_label_1
_geom_torsion_atom_site_label_2
_geom_torsion_atom_site_label_3
_geom_torsion_atom_site_label_4
_geom_torsion
_geom_torsion_site_symmetry_1
C14 C13 C12 N11 179.01(14) .
C14 C13 C12 C17 0.5(2) .
C15 C16 C17 C12 1.3(2) .
C15 C16 C17 C18 -178.06(14) .
N11 C12 C17 C16 179.85(14) .
C13 C12 C17 C16 -1.7(2) .
N11 C12 C17 C18 -0.8(2) .
C13 C12 C17 C18 177.68(13) .
C12 C13 C14 C15 1.2(2) .
C17 C16 C15 C14 0.3(2) .
C13 C14 C15 C16 -1.6(2) .
C21 O20 C18 O19 2.1(2) .
C21 O20 C18 C17 -178.10(12) .
C16 C17 C18 O19 -176.03(15) .
C12 C17 C18 O19 4.6(2) .
C16 C17 C18 O20 4.16(19) .
C12 C17 C18 O20 -175.20(12) .
C18 O20 C21 C22 175.65(12) .
N5 N5 C4 N1 179.37(15) 2_575
C3 N1 C4 N5 -179.40(15) .
C2 N1 C4 N5 0.8(2) .
N10 N10 C9 N6 174.51(15) 2_667
C7 N6 C9 N10 165.13(15) .
C8 N6 C9 N10 8.7(2) .
